data_4072311
loop_
_publ_author_name
'Song, Guoyong'
'Zhang, Yao'
'Su, Yan'
'Deng, Weiqiao'
'Han, Keli'
'Li, Xingwei'

_publ_section_title
;
 Pyridine-Based N-Heterocyclic Carbene Hydride Complexes of Iridium via
 C&#x2212;H Activation
;
_journal_issue 23
_journal_name_full Organometallics
_journal_page_first 6193
_journal_paper_doi 10.1021/om800756c
_journal_volume 27
_journal_year 2008
_chemical_formula_moiety 'C23 H31 F6 I Ir N2 P'
_chemical_formula_sum 'C23 H31 F6 I Ir N2 P'
_chemical_formula_weight 799.57
_chemical_name_systematic
;

 

 ?

 

;
_space_group_IT_number 14
_symmetry_cell_setting monoclinic
_symmetry_space_group_name_Hall '-P 2yn'
_symmetry_space_group_name_H-M 'P 1 21/n 1'
_atom_sites_solution_hydrogens geom
_atom_sites_solution_primary direct
_atom_sites_solution_secondary difmap
_audit_creation_method SHELXL-97
_cell_angle_alpha 90.00
_cell_angle_beta 91.1430(10)
_cell_angle_gamma 90.00
_cell_formula_units_Z 4
_cell_length_a 11.3177(2)
_cell_length_b 12.8037(3)
_cell_length_c 17.9585(4)
_cell_measurement_reflns_used 6950
_cell_measurement_temperature 173(2)
_cell_measurement_theta_max 29.14
_cell_measurement_theta_min 2.40
_cell_volume 2601.82(10)
_computing_cell_refinement 'Bruker SMART'
_computing_data_collection 'Bruker SMART'
_computing_data_reduction 'Bruker SAINT'
_computing_molecular_graphics 'Bruker SHELXTL'
_computing_publication_material 'Bruker SHELXTL'
_computing_structure_refinement 'SHELXL-97 (Sheldrick, 1997)'
_computing_structure_solution 'SHELXS-97 (Sheldrick, 1990)'
_diffrn_ambient_temperature 173(2)
_diffrn_measured_fraction_theta_full 0.999
_diffrn_measured_fraction_theta_max 0.999
_diffrn_measurement_device_type 'CCD area detector'
_diffrn_measurement_method 'phi and omega scans'
_diffrn_radiation_monochromator graphite
_diffrn_radiation_source 'fine-focus sealed tube'
_diffrn_radiation_type MoK\a
_diffrn_radiation_wavelength 0.71073
_diffrn_reflns_av_R_equivalents 0.0334
_diffrn_reflns_av_sigmaI/netI 0.0178
_diffrn_reflns_limit_h_max 13
_diffrn_reflns_limit_h_min -13
_diffrn_reflns_limit_k_max 14
_diffrn_reflns_limit_k_min -15
_diffrn_reflns_limit_l_max 21
_diffrn_reflns_limit_l_min -21
_diffrn_reflns_number 35948
_diffrn_reflns_theta_full 25.05
_diffrn_reflns_theta_max 25.05
_diffrn_reflns_theta_min 2.64
_exptl_absorpt_coefficient_mu 6.437
_exptl_absorpt_correction_T_max 0.4257
_exptl_absorpt_correction_T_min 0.2483
_exptl_absorpt_correction_type multi-scan
_exptl_absorpt_process_details sadabs
_exptl_crystal_colour yellow
_exptl_crystal_density_diffrn 2.041
_exptl_crystal_density_method 'not measured'
_exptl_crystal_description fragment
_exptl_crystal_F_000 1528
_exptl_crystal_size_max 0.30
_exptl_crystal_size_mid 0.26
_exptl_crystal_size_min 0.16
_refine_diff_density_max 3.278
_refine_diff_density_min -2.246
_refine_diff_density_rms 0.174
_refine_ls_extinction_method none
_refine_ls_goodness_of_fit_ref 1.206
_refine_ls_hydrogen_treatment mixed
_refine_ls_matrix_type full
_refine_ls_number_parameters 369
_refine_ls_number_reflns 4612
_refine_ls_number_restraints 196
_refine_ls_restrained_S_all 1.195
_refine_ls_R_factor_all 0.0582
_refine_ls_R_factor_gt 0.0540
_refine_ls_shift/su_max 0.001
_refine_ls_shift/su_mean 0.000
_refine_ls_structure_factor_coef Fsqd
_refine_ls_weighting_details 'calc w=1/[\s^2^(Fo^2^)+(0.0000P)^2^+50.0504P] where P=(Fo^2^+2Fc^2^)/3'
_refine_ls_weighting_scheme calc
_refine_ls_wR_factor_gt 0.1094
_refine_ls_wR_factor_ref 0.1116
_reflns_number_gt 4286
_reflns_number_total 4612
_reflns_threshold_expression >2sigma(I)
_cod_data_source_file om800756c_si_002.cif
_cod_data_source_block lxw66
_cod_depositor_comments
;
The following automatic conversions were performed:

'_symmetry_cell_setting' value 'Monoclinic' changed to 'monoclinic'
according to /home/saulius/struct/CIF-dictionaries/cif_core.dic
dictionary named 'cif_core.dic' version 2.4.1 from 2010-06-29.

Automatic conversion script
Id: cif_fix_values 1715 2011-07-08 13:25:40Z adriana 
;
_cod_original_sg_symbol_H-M P2(1)/n
_cod_database_code 4072311

loop_
_symmetry_equiv_pos_as_xyz
'x, y, z'
'-x+1/2, y+1/2, -z+1/2'
'-x, -y, -z'
'x-1/2, -y-1/2, z-1/2'

loop_
_atom_site_label
_atom_site_type_symbol
_atom_site_fract_x
_atom_site_fract_y
_atom_site_fract_z
_atom_site_U_iso_or_equiv
_atom_site_adp_type
_atom_site_occupancy
_atom_site_symmetry_multiplicity
_atom_site_calc_flag
_atom_site_refinement_flags
_atom_site_disorder_assembly
_atom_site_disorder_group
Ir1 Ir 0.66931(3) 0.65010(3) 0.14072(2) 0.03536(13) Uani 1 1 d D . .
H1M H 0.683(10) 0.599(8) 0.075(3) 0.053 Uiso 1 1 d D . .
C1 C 0.6197(10) 0.8097(9) 0.1766(6) 0.046(3) Uani 1 1 d . . .
H1 H 0.6861 0.8511 0.1992 0.055 Uiso 1 1 calc R . .
C2 C 0.6210(10) 0.8032(9) 0.0980(5) 0.045(3) Uani 1 1 d . . .
H2 H 0.6882 0.8417 0.0753 0.054 Uiso 1 1 calc R . .
C3 C 0.5086(10) 0.8030(12) 0.0496(6) 0.058(4) Uani 1 1 d . . .
H3A H 0.4480 0.8455 0.0746 0.070 Uiso 1 1 calc R . .
H3B H 0.5260 0.8376 0.0017 0.070 Uiso 1 1 calc R . .
C4 C 0.4573(12) 0.6968(14) 0.0332(7) 0.076(5) Uani 1 1 d . . .
H4A H 0.4850 0.6737 -0.0161 0.091 Uiso 1 1 calc R . .
H4B H 0.3702 0.7032 0.0297 0.091 Uiso 1 1 calc R . .
C5 C 0.4885(11) 0.6118(12) 0.0906(7) 0.062(4) Uani 1 1 d . . .
H5 H 0.4791 0.5385 0.0722 0.074 Uiso 1 1 calc R . .
C6 C 0.4753(9) 0.6242(12) 0.1653(6) 0.055(3) Uani 1 1 d . . .
H6 H 0.4583 0.5582 0.1929 0.066 Uiso 1 1 calc R . .
C7 C 0.4218(11) 0.7218(14) 0.1990(7) 0.076(5) Uani 1 1 d . . .
H7A H 0.3756 0.7011 0.2429 0.091 Uiso 1 1 calc R . .
H7B H 0.3662 0.7530 0.1621 0.091 Uiso 1 1 calc R . .
C8 C 0.5110(11) 0.8047(12) 0.2231(7) 0.062(4) Uani 1 1 d . . .
H8A H 0.4716 0.8737 0.2214 0.074 Uiso 1 1 calc R . .
H8B H 0.5355 0.7912 0.2754 0.074 Uiso 1 1 calc R . .
C9 C 0.6396(10) 0.5967(10) 0.3122(6) 0.047(3) Uani 1 1 d . . .
H9 H 0.5584 0.5863 0.3000 0.056 Uiso 1 1 calc R . .
C10 C 0.6796(11) 0.5700(11) 0.3830(6) 0.055(3) Uani 1 1 d . . .
H10 H 0.6271 0.5449 0.4195 0.066 Uiso 1 1 calc R . .
C11 C 0.8007(11) 0.5815(9) 0.3986(5) 0.050(3) Uani 1 1 d . . .
H11 H 0.8331 0.5610 0.4455 0.059 Uiso 1 1 calc R . .
C12 C 0.8702(10) 0.6219(9) 0.3464(6) 0.047(3) Uani 1 1 d . . .
H12 H 0.9524 0.6292 0.3568 0.056 Uiso 1 1 calc R . .
C20 C 0.8260(9) 0.6530(8) 0.2782(6) 0.038(2) Uani 1 1 d . . .
C19 C 0.8957(8) 0.6981(8) 0.2169(6) 0.035(2) Uani 1 1 d . . .
C18 C 0.8414(8) 0.6901(8) 0.1448(6) 0.035(2) Uani 1 1 d . A .
C16 C 1.0206(11) 0.7596(11) 0.0967(8) 0.063(4) Uani 1 1 d . A .
H16 H 1.0669 0.7754 0.0547 0.076 Uiso 1 1 calc R . .
C17 C 1.0667(11) 0.7750(11) 0.1670(8) 0.063(4) Uani 1 1 d . . .
H17 H 1.1427 0.8056 0.1733 0.076 Uiso 1 1 calc R . .
C14 C 1.0039(9) 0.7465(9) 0.2282(7) 0.046(3) Uani 1 1 d . . .
C13 C 1.0589(11) 0.7796(10) 0.3042(7) 0.057(3) Uani 1 1 d . . .
H13A H 1.0974 0.7192 0.3278 0.086 Uiso 1 1 calc R . .
H13B H 0.9967 0.8058 0.3364 0.086 Uiso 1 1 calc R . .
H13C H 1.1175 0.8347 0.2964 0.086 Uiso 1 1 calc R . .
C15 C 0.8681(11) 0.7124(10) 0.0081(6) 0.052(3) Uani 1 1 d . A .
H15A H 0.9075 0.7669 -0.0217 0.062 Uiso 1 1 calc R . .
H15B H 0.7819 0.7249 0.0047 0.062 Uiso 1 1 calc R . .
C21 C 0.8947(13) 0.6080(10) -0.0238(7) 0.061(3) Uani 1 1 d D . .
H21A H 0.8689 0.5529 0.0110 0.073 Uiso 0.78(2) 1 calc PR A 1
H21B H 0.9811 0.6009 -0.0300 0.073 Uiso 0.78(2) 1 calc PR A 1
H21C H 0.8457 0.5564 0.0026 0.073 Uiso 0.22(2) 1 d PR A 2
H21D H 0.9781 0.5926 -0.0102 0.073 Uiso 0.22(2) 1 d PR A 2
C22 C 0.8323(18) 0.5934(13) -0.0986(8) 0.061(5) Uani 0.78(2) 1 d PDU A 1
H22A H 0.7462 0.6024 -0.0925 0.074 Uiso 0.78(2) 1 calc PR A 1
H22B H 0.8595 0.6478 -0.1335 0.074 Uiso 0.78(2) 1 calc PR A 1
C23 C 0.8557(17) 0.4870(14) -0.1312(9) 0.070(5) Uani 0.78(2) 1 d PDU A 1
H23A H 0.9404 0.4794 -0.1401 0.104 Uiso 0.78(2) 1 calc PR A 1
H23B H 0.8116 0.4796 -0.1784 0.104 Uiso 0.78(2) 1 calc PR A 1
H23C H 0.8304 0.4330 -0.0964 0.104 Uiso 0.78(2) 1 calc PR A 1
C23A C 0.757(6) 0.553(7) -0.108(4) 0.082(12) Uani 0.22(2) 1 d PDU A 2
H23D H 0.7458 0.4842 -0.1320 0.123 Uiso 0.22(2) 1 calc PR A 2
H23E H 0.7142 0.6058 -0.1376 0.123 Uiso 0.22(2) 1 calc PR A 2
H23F H 0.7260 0.5507 -0.0578 0.123 Uiso 0.22(2) 1 calc PR A 2
C22A C 0.887(6) 0.579(7) -0.1051(16) 0.066(10) Uani 0.22(2) 1 d PDU A 2
H22C H 0.9371 0.5184 -0.1170 0.080 Uiso 0.22(2) 1 calc PR A 2
H22D H 0.9063 0.6386 -0.1379 0.080 Uiso 0.22(2) 1 calc PR A 2
F1 F 0.6984(17) 0.9229(9) 0.9497(9) 0.089(6) Uani 0.656(15) 1 d PDU B 1
F2 F 0.8919(12) 0.9671(11) 0.9371(10) 0.087(5) Uani 0.656(15) 1 d PDU B 1
F3 F 0.8534(16) 1.0067(9) 0.8182(8) 0.082(5) Uani 0.656(15) 1 d PDU B 1
F4 F 0.6667(14) 0.9685(12) 0.8324(10) 0.092(5) Uani 0.656(15) 1 d PDU B 1
F1A F 0.799(3) 0.9320(12) 0.9715(8) 0.087(8) Uani 0.344(15) 1 d PDU B 2
F2A F 0.9137(13) 0.986(2) 0.884(2) 0.088(8) Uani 0.344(15) 1 d PDU B 2
F3A F 0.748(4) 1.009(2) 0.8086(10) 0.083(8) Uani 0.344(15) 1 d PDU B 2
F4A F 0.6405(15) 0.958(2) 0.898(2) 0.096(9) Uani 0.344(15) 1 d PDU B 2
F5 F 0.7585(7) 1.0830(5) 0.9156(4) 0.068(2) Uani 1 1 d . B .
F6 F 0.8021(8) 0.8493(6) 0.8635(4) 0.076(2) Uani 1 1 d . B .
I1 I 0.72600(8) 0.44486(6) 0.13568(5) 0.0573(2) Uani 1 1 d . . .
N1 N 0.7097(7) 0.6364(7) 0.2603(5) 0.040(2) Uani 1 1 d . . .
N2 N 0.9080(8) 0.7217(8) 0.0867(5) 0.046(2) Uani 1 1 d . . .
P1 P 0.7777(3) 0.9667(2) 0.88733(17) 0.0449(7) Uani 1 1 d D . .

loop_
_atom_site_aniso_label
_atom_site_aniso_U_11
_atom_site_aniso_U_22
_atom_site_aniso_U_33
_atom_site_aniso_U_23
_atom_site_aniso_U_13
_atom_site_aniso_U_12
Ir1 0.0311(2) 0.0468(2) 0.0281(2) 0.00830(18) -0.00309(14) -0.00987(18)
C1 0.047(6) 0.053(7) 0.037(6) -0.004(5) 0.008(5) 0.013(5)
C2 0.055(7) 0.055(7) 0.026(5) 0.013(5) 0.006(5) 0.005(6)
C3 0.044(6) 0.105(11) 0.026(5) 0.013(6) 0.010(5) 0.021(7)
C4 0.046(7) 0.138(15) 0.042(7) 0.008(8) -0.018(6) -0.013(9)
C5 0.046(7) 0.082(10) 0.057(8) 0.004(7) -0.021(6) -0.018(7)
C6 0.031(6) 0.097(11) 0.037(6) 0.015(6) 0.000(5) -0.016(6)
C7 0.042(7) 0.142(15) 0.043(7) 0.027(9) 0.003(6) 0.000(9)
C8 0.055(8) 0.092(10) 0.039(6) 0.013(7) 0.012(6) 0.029(7)
C9 0.047(6) 0.063(8) 0.031(5) 0.005(5) 0.011(5) -0.007(6)
C10 0.059(8) 0.076(9) 0.029(6) 0.008(6) 0.005(5) -0.022(7)
C11 0.070(8) 0.059(8) 0.019(5) 0.004(5) -0.016(5) -0.010(6)
C12 0.047(6) 0.048(7) 0.045(6) 0.002(5) -0.015(5) -0.009(5)
C20 0.040(6) 0.035(6) 0.038(5) 0.001(5) -0.006(4) -0.006(5)
C19 0.030(5) 0.027(5) 0.046(6) 0.005(4) -0.001(4) -0.002(4)
C18 0.026(5) 0.039(6) 0.040(6) 0.004(5) 0.002(4) -0.005(4)
C16 0.048(7) 0.069(9) 0.073(9) 0.015(7) 0.022(6) -0.013(7)
C17 0.044(7) 0.069(9) 0.076(9) 0.021(7) -0.011(6) -0.023(6)
C14 0.036(6) 0.042(6) 0.059(7) 0.009(5) -0.001(5) -0.002(5)
C13 0.048(7) 0.049(7) 0.073(9) -0.001(6) -0.022(6) -0.006(6)
C15 0.063(8) 0.055(8) 0.038(6) 0.009(5) 0.015(5) 0.006(6)
C21 0.080(9) 0.051(8) 0.052(7) 0.012(6) 0.006(7) 0.008(7)
C22 0.072(13) 0.065(10) 0.048(8) 0.008(7) 0.018(9) 0.029(10)
C23 0.081(12) 0.079(12) 0.049(9) -0.002(8) -0.003(8) 0.016(10)
C23A 0.10(2) 0.09(2) 0.06(2) 0.00(2) 0.01(2) 0.01(2)
C22A 0.076(19) 0.071(17) 0.053(15) 0.011(15) 0.027(17) 0.016(17)
F1 0.120(13) 0.055(8) 0.096(10) 0.018(7) 0.079(10) -0.018(8)
F2 0.073(9) 0.083(10) 0.103(11) -0.023(9) -0.026(9) 0.003(8)
F3 0.116(12) 0.054(7) 0.076(9) 0.007(6) 0.052(9) 0.014(8)
F4 0.089(10) 0.069(9) 0.117(12) 0.008(9) -0.037(10) 0.005(8)
F1A 0.117(19) 0.063(14) 0.082(15) -0.008(12) 0.030(15) -0.007(15)
F2A 0.059(13) 0.107(17) 0.098(18) -0.007(16) 0.027(13) 0.025(12)
F3A 0.13(2) 0.068(14) 0.055(12) 0.008(11) -0.007(15) 0.005(16)
F4A 0.111(17) 0.050(13) 0.13(2) -0.008(15) 0.032(17) -0.046(13)
F5 0.081(5) 0.039(4) 0.086(5) -0.005(4) 0.043(4) -0.002(4)
F6 0.123(7) 0.045(4) 0.060(4) -0.006(4) 0.007(5) 0.019(4)
I1 0.0816(6) 0.0411(4) 0.0494(4) 0.0071(4) 0.0008(4) -0.0161(4)
N1 0.036(5) 0.050(6) 0.033(4) 0.003(4) -0.004(4) -0.008(4)
N2 0.040(5) 0.053(6) 0.044(5) 0.018(4) 0.010(4) 0.002(4)
P1 0.0477(17) 0.0364(16) 0.0512(17) 0.0000(13) 0.0129(14) 0.0015(13)

loop_
_atom_type_symbol
_atom_type_description
_atom_type_scat_dispersion_real
_atom_type_scat_dispersion_imag
_atom_type_scat_source
C C 0.0033 0.0016 'International Tables Vol C Tables 4.2.6.8 and 6.1.1.4'
H H 0.0000 0.0000 'International Tables Vol C Tables 4.2.6.8 and 6.1.1.4'
N N 0.0061 0.0033 'International Tables Vol C Tables 4.2.6.8 and 6.1.1.4'
F F 0.0171 0.0103 'International Tables Vol C Tables 4.2.6.8 and 6.1.1.4'
P P 0.1023 0.0942 'International Tables Vol C Tables 4.2.6.8 and 6.1.1.4'
I I -0.4742 1.8119 'International Tables Vol C Tables 4.2.6.8 and 6.1.1.4'
Ir Ir -1.4442 7.9887 'International Tables Vol C Tables 4.2.6.8 and 6.1.1.4'

loop_
_geom_angle_atom_site_label_1
_geom_angle_atom_site_label_2
_geom_angle_atom_site_label_3
_geom_angle
C18 Ir1 C2 91.1(4)
C18 Ir1 N1 78.6(4)
C2 Ir1 N1 117.7(4)
C18 Ir1 C1 90.3(4)
C2 Ir1 C1 37.6(4)
N1 Ir1 C1 80.7(4)
C18 Ir1 C6 165.4(4)
C2 Ir1 C6 87.9(5)
N1 Ir1 C6 88.9(3)
C1 Ir1 C6 80.0(5)
C18 Ir1 C5 158.7(4)
C2 Ir1 C5 80.6(5)
N1 Ir1 C5 122.6(4)
C1 Ir1 C5 94.7(5)
C6 Ir1 C5 34.9(4)
C18 Ir1 I1 91.1(3)
C2 Ir1 I1 157.4(3)
N1 Ir1 I1 84.8(2)
C1 Ir1 I1 164.9(3)
C6 Ir1 I1 95.5(4)
C5 Ir1 I1 89.4(4)
C2 C1 C8 125.3(11)
C2 C1 Ir1 69.4(7)
C8 C1 Ir1 109.7(9)
C1 C2 C3 122.9(10)
C1 C2 Ir1 73.0(6)
C3 C2 Ir1 113.7(9)
C4 C3 C2 115.2(11)
C3 C4 C5 115.3(10)
C6 C5 C4 123.4(14)
C6 C5 Ir1 72.6(6)
C4 C5 Ir1 107.8(8)
C5 C6 C7 122.7(13)
C5 C6 Ir1 72.6(7)
C7 C6 Ir1 110.6(9)
C6 C7 C8 114.8(10)
C1 C8 C7 114.7(11)
N1 C9 C10 123.2(11)
C9 C10 C11 117.3(10)
C12 C11 C10 119.1(10)
C11 C12 C20 121.9(11)
N1 C20 C12 119.8(10)
N1 C20 C19 114.2(8)
C12 C20 C19 125.8(10)
C14 C19 C18 122.0(10)
C14 C19 C20 123.2(10)
C18 C19 C20 114.8(8)
N2 C18 C19 116.0(9)
N2 C18 Ir1 126.8(7)
C19 C18 Ir1 116.8(7)
C17 C16 N2 120.5(11)
C16 C17 C14 120.4(11)
C17 C14 C19 118.2(11)
C17 C14 C13 115.4(10)
C19 C14 C13 126.2(11)
N2 C15 C21 112.3(10)
C15 C21 C22A 126(3)
C15 C21 C22 110.9(11)
C22A C21 C22 25(2)
C23 C22 C21 111.9(13)
C21 C22A C23A 98(4)
C9 N1 C20 118.5(9)
C9 N1 Ir1 126.8(7)
C20 N1 Ir1 113.5(6)
C18 N2 C16 122.2(10)
C18 N2 C15 123.0(9)
C16 N2 C15 114.8(10)
F3A P1 F1 132.1(17)
F3A P1 F2 133.2(17)
F1 P1 F2 94.2(11)
F3A P1 F2A 95.9(19)
F1 P1 F2A 132.0(16)
F2 P1 F2A 38.1(12)
F3A P1 F4A 87(2)
F1 P1 F4A 45.4(14)
F2 P1 F4A 137.7(17)
F2A P1 F4A 173.1(16)
F3A P1 F4 43.2(13)
F1 P1 F4 89.5(11)
F2 P1 F4 176.3(11)
F2A P1 F4 138.2(15)
F4A P1 F4 46.0(14)
F3A P1 F6 97.0(11)
F1 P1 F6 87.6(6)
F2 P1 F6 90.6(6)
F2A P1 F6 87.8(11)
F4A P1 F6 98.2(10)
F4 P1 F6 89.2(7)
F3A P1 F1A 174.2(13)
F1 P1 F1A 45.1(12)
F2 P1 F1A 49.0(13)
F2A P1 F1A 87.0(18)
F4A P1 F1A 89.7(18)
F4 P1 F1A 134.6(15)
F6 P1 F1A 88.1(6)
F3A P1 F5 86.2(11)
F1 P1 F5 91.3(5)
F2 P1 F5 86.0(6)
F2A P1 F5 90.4(11)
F4A P1 F5 83.5(10)
F4 P1 F5 94.2(7)
F6 P1 F5 176.4(5)
F1A P1 F5 88.7(6)
F3A P1 F3 44.6(14)
F1 P1 F3 175.5(10)
F2 P1 F3 89.6(10)
F2A P1 F3 51.5(13)
F4A P1 F3 131.5(17)
F4 P1 F3 86.8(10)
F6 P1 F3 89.7(5)
F1A P1 F3 138.5(15)
F5 P1 F3 91.5(5)

loop_
_geom_bond_atom_site_label_1
_geom_bond_atom_site_label_2
_geom_bond_distance
Ir1 C18 2.013(9)
Ir1 C2 2.171(11)
Ir1 N1 2.193(8)
Ir1 C1 2.218(11)
Ir1 C6 2.273(10)
Ir1 C5 2.273(11)
Ir1 I1 2.7069(10)
C1 C2 1.414(14)
C1 C8 1.501(15)
C2 C3 1.527(16)
C3 C4 1.51(2)
C4 C5 1.535(19)
C5 C6 1.362(17)
C6 C7 1.52(2)
C7 C8 1.52(2)
C9 N1 1.337(13)
C9 C10 1.383(15)
C10 C11 1.402(16)
C11 C12 1.340(16)
C12 C20 1.372(14)
C20 N1 1.366(12)
C20 C19 1.484(14)
C19 C14 1.384(14)
C19 C18 1.426(14)
C18 N2 1.361(13)
C16 C17 1.369(19)
C16 N2 1.372(15)
C17 C14 1.370(17)
C14 C13 1.548(16)
C15 N2 1.479(14)
C15 C21 1.488(17)
C21 C22A 1.51(2)
C21 C22 1.517(16)
C22 C23 1.508(17)
C23A C22A 1.51(2)
F1 P1 1.553(9)
F2 P1 1.557(10)
F3 P1 1.606(10)
F4 P1 1.582(10)
F1A P1 1.589(14)
F2A P1 1.561(14)
F3A P1 1.544(13)
F4A P1 1.572(14)
F5 P1 1.590(7)
F6 P1 1.588(8)
